data_1007071
loop_
_publ_author_name
'Zilber, R'
'Durif, A'
'Averbuch-Pouchot, M T'

_publ_section_title
;
Structure of Thallium Sulfate Tellurate (Te (O H)~6~) (Tl~2~ S O~4~)
;
_journal_coden_ASTM ACBCAR
_journal_name_full 'Acta Crystallographica B (24,1968-38,1982)'
_journal_page_first 1554
_journal_page_last 1556
_journal_paper_doi 10.1107/S0567740882006359
_journal_volume 38
_journal_year 1982
_chemical_formula_structural '(Te (O H)6) (Tl2 S O4)'
_chemical_formula_sum 'H6 O10 S Te Tl2'
_chemical_name_systematic 'Thallium sulfate hexahydroxotellurate'
_space_group_IT_number 14
_symmetry_cell_setting monoclinic
_symmetry_Int_Tables_number 14
_symmetry_space_group_name_Hall '-P 2yab'
_symmetry_space_group_name_H-M 'P 1 21/a 1'
_cell_angle_alpha 90
_cell_angle_beta 110.85(5)
_cell_angle_gamma 90
_cell_formula_units_Z 4
_cell_length_a 12.053(5)
_cell_length_b 7.205(1)
_cell_length_c 12.354(6)
_cell_volume 1002.6
_refine_ls_R_factor_all 0.055
_cod_database_code 1007071

loop_
_symmetry_equiv_pos_as_xyz
x,y,z
1/2-x,1/2+y,-z
-x,-y,-z
1/2+x,1/2-y,z

loop_
_atom_site_label
_atom_site_type_symbol
_atom_site_symmetry_multiplicity
_atom_site_Wyckoff_symbol
_atom_site_fract_x
_atom_site_fract_y
_atom_site_fract_z
_atom_site_occupancy
_atom_site_attached_hydrogens
_atom_site_calc_flag
Tl1 Tl1+ 4 e 0.1449(1) 0.0018(2) 0.3514(1) 1. 0 d
Tl2 Tl1+ 4 e 0.1066(1) 0.4635(2) 0.8569(1) 1. 0 d
Te1 Te6+ 2 a 0. 0. 0. 1. 0 d
Te2 Te6+ 2 d 0.5 0. 0.5 1. 0 d
S1 S6+ 4 e 0.2433(4) 0.5106(8) 0.2485(5) 1. 0 d
O1 O2- 4 e 0.224(2) 0.705(2) 0.221(2) 1. 0 d
O2 O2- 4 e 0.351(2) 0.925(2) 0.725(2) 1. 0 d
O3 O2- 4 e 0.243(2) 0.913(3) 0.850(2) 1. 0 d
O4 O2- 4 e 0.352(2) 0.487(3) 0.350(2) 1. 0 d
O5 O2- 4 e 0.436(2) 0.255(2) 0.993(2) 1. 1 d
O6 O2- 4 e 0.152(2) 0.0083(20) 0.105(2) 1. 1 d
O7 O2- 4 e 0.545(2) 0.446(3) 0.868(2) 1. 1 d
O8 O2- 4 e 0.396(2) 0.118(2) 0.359(2) 1. 1 d
O9 O2- 4 e 0.136(2) 0.390(5) 0.486(3) 1. 1 d
O10 O2- 4 e 0.499(2) 0.209(4) 0.597(3) 1. 1 d

loop_
_atom_type_symbol
_atom_type_oxidation_number
Tl1+ 1.000
Te6+ 6.000
S6+ 6.000
O2- -2.000
H1+ 1.000
